data_4305317
loop_
_publ_author_name
'Meenakshi Ghosh'
'Stephen Sproules'
'Thomas Weyherm\"uller'
'Karl Wieghardt'

_publ_section_title
;
(\a-Diimine)chromium Complexes: Molecular and Electronic Structures; A
Combined Experimental and Density Functional Theoretical Study
;
_journal_name_full 'Inorganic Chemistry'
_journal_page_first 5963
_journal_page_last 5970
_journal_paper_doi 10.1021/ic800290s
_journal_volume 47
_journal_year 2008
_chemical_formula_moiety '[C38 H54 Cr N2 O4]+, (P F6)-, (C4 H8 O)'
_chemical_formula_sum 'C42 H62 Cr F6 N2 O5 P'
_chemical_formula_weight 871.91
_chemical_name_systematic
; 
 ? 
;
_space_group_IT_number 14
_symmetry_cell_setting monoclinic
_symmetry_space_group_name_Hall '-P 2yn'
_symmetry_space_group_name_H-M 'P 1 21/n 1'
_atom_sites_solution_hydrogens geom
_atom_sites_solution_primary direct
_atom_sites_solution_secondary difmap
_audit_creation_method SHELXL-97
_cell_angle_alpha 90.00
_cell_angle_beta 90.085(3)
_cell_angle_gamma 90.00
_cell_formula_units_Z 4
_cell_length_a 17.2368(3)
_cell_length_b 12.4547(2)
_cell_length_c 20.9158(4)
_cell_measurement_temperature 100(2)
_cell_volume 4490.18(14)
_computing_cell_refinement 'Bruker AXS Collect Software'
_computing_data_collection 'Bruker AXS Collect Software'
_computing_data_reduction 'Bruker AXS Collect Software'
_computing_structure_refinement 'SHELXL-97 (Sheldrick, 1997)'
_computing_structure_solution 'SHELXS-97 (Sheldrick, 1990)'
_diffrn_ambient_temperature 100(2)
_diffrn_measured_fraction_theta_full 0.988
_diffrn_measured_fraction_theta_max 0.988
_diffrn_measurement_device_type 'Bruker-Nonius KappaCCD'
_diffrn_measurement_method '1852 images at 0.5 deg. stepwise rotation in omega and phi, 26 sec./frame'
_diffrn_radiation_monochromator graphite
_diffrn_radiation_source 'rotating anode with multi layer optics'
_diffrn_radiation_type MoK\a
_diffrn_radiation_wavelength 0.71073
_diffrn_reflns_av_R_equivalents 0.0461
_diffrn_reflns_av_sigmaI/netI 0.0317
_diffrn_reflns_limit_h_max 26
_diffrn_reflns_limit_h_min -26
_diffrn_reflns_limit_k_max 18
_diffrn_reflns_limit_k_min -18
_diffrn_reflns_limit_l_max 31
_diffrn_reflns_limit_l_min -31
_diffrn_reflns_number 110846
_diffrn_reflns_theta_full 32.50
_diffrn_reflns_theta_max 32.50
_diffrn_reflns_theta_min 3.03
_exptl_absorpt_coefficient_mu 0.358
_exptl_absorpt_correction_T_max 0.9515
_exptl_absorpt_correction_T_min 0.9063
_exptl_absorpt_correction_type multi-scan
_exptl_absorpt_process_details 'SADABS 2006/1, Bruker AXS'
_exptl_crystal_colour orange-brown
_exptl_crystal_density_diffrn 1.290
_exptl_crystal_density_method 'not measured'
_exptl_crystal_description 'transparent prism'
_exptl_crystal_F_000 1844
_exptl_crystal_size_max 0.28
_exptl_crystal_size_mid 0.24
_exptl_crystal_size_min 0.14
_refine_diff_density_max 0.709
_refine_diff_density_min -0.706
_refine_diff_density_rms 0.062
_refine_ls_extinction_method none
_refine_ls_goodness_of_fit_ref 1.030
_refine_ls_hydrogen_treatment constr
_refine_ls_matrix_type full
_refine_ls_number_parameters 561
_refine_ls_number_reflns 16062
_refine_ls_number_restraints 31
_refine_ls_restrained_S_all 1.033
_refine_ls_R_factor_all 0.0591
_refine_ls_R_factor_gt 0.0460
_refine_ls_shift/su_max 0.002
_refine_ls_shift/su_mean 0.000
_refine_ls_structure_factor_coef Fsqd
_refine_ls_weighting_details 'calc w=1/[\s^2^(Fo^2^)+(0.0584P)^2^+2.5877P] where P=(Fo^2^+2Fc^2^)/3'
_refine_ls_weighting_scheme calc
_refine_ls_wR_factor_gt 0.1178
_refine_ls_wR_factor_ref 0.1256
_reflns_number_gt 13116
_reflns_number_total 16062
_reflns_threshold_expression >2sigma(I)
_cod_data_source_file ic800290s-file001_3.cif
_cod_data_source_block 3
_cod_depositor_comments
;
The following automatic conversions were performed:
'_exptl_absorpt_correction_type' value 'Multi-Scan' changed to
'multi-scan' according to
'/home/saulius/struct/CIF-dictionaries/cif_core.dic' dictionary named
'cif_core.dic' version 2.4.1 from 2010-06-29.

Automatic conversion script
Id: cif_fix_enum 1527 2010-12-29 10:47:43Z saulius 
;
_cod_database_code 4305317

loop_
_symmetry_equiv_pos_as_xyz
'x, y, z'
'-x+1/2, y+1/2, -z+1/2'
'-x, -y, -z'
'x-1/2, -y-1/2, z-1/2'

loop_
_atom_site_label
_atom_site_type_symbol
_atom_site_fract_x
_atom_site_fract_y
_atom_site_fract_z
_atom_site_U_iso_or_equiv
_atom_site_adp_type
_atom_site_occupancy
_atom_site_symmetry_multiplicity
_atom_site_calc_flag
_atom_site_refinement_flags
_atom_site_disorder_assembly
_atom_site_disorder_group
Cr1 Cr 0.702874(11) 0.353143(15) 0.523691(9) 0.01464(5) Uani 1 1 d . . .
N1 N 0.72318(6) 0.22014(8) 0.58302(5) 0.01614(18) Uani 1 1 d . . .
C2 C 0.75501(7) 0.24305(10) 0.63712(6) 0.0168(2) Uani 1 1 d . . .
C3 C 0.74882(7) 0.35973(10) 0.65641(6) 0.0168(2) Uani 1 1 d . . .
N4 N 0.71642(6) 0.42229(8) 0.61509(5) 0.01567(18) Uani 1 1 d . . .
C5 C 0.69188(7) 0.52997(9) 0.63309(5) 0.0164(2) Uani 1 1 d . . .
C6 C 0.61900(7) 0.54037(10) 0.66328(6) 0.0185(2) Uani 1 1 d . . .
C7 C 0.59285(8) 0.64432(11) 0.67662(6) 0.0209(2) Uani 1 1 d . . .
H7 H 0.5444 0.6538 0.6975 0.025 Uiso 1 1 calc R . .
C8 C 0.63628(8) 0.73386(10) 0.66001(6) 0.0209(2) Uani 1 1 d . . .
H8 H 0.6166 0.8038 0.6680 0.025 Uiso 1 1 calc R . .
C9 C 0.70859(8) 0.72127(10) 0.63168(6) 0.0202(2) Uani 1 1 d . . .
H9 H 0.7383 0.7831 0.6214 0.024 Uiso 1 1 calc R . .
C10 C 0.73854(7) 0.61912(10) 0.61801(6) 0.0177(2) Uani 1 1 d . . .
C11 C 0.71326(7) 0.11003(10) 0.56184(6) 0.0183(2) Uani 1 1 d . . .
C12 C 0.77273(8) 0.05650(10) 0.52875(6) 0.0216(2) Uani 1 1 d . . .
C13 C 0.75533(9) -0.04539(11) 0.50398(7) 0.0259(3) Uani 1 1 d . . .
H13 H 0.7939 -0.0832 0.4807 0.031 Uiso 1 1 calc R . .
C14 C 0.68333(10) -0.09199(11) 0.51273(7) 0.0275(3) Uani 1 1 d . . .
H14 H 0.6727 -0.1606 0.4949 0.033 Uiso 1 1 calc R . .
C15 C 0.62651(9) -0.03872(11) 0.54751(7) 0.0247(3) Uani 1 1 d . . .
H15 H 0.5779 -0.0726 0.5546 0.030 Uiso 1 1 calc R . .
C16 C 0.63971(8) 0.06401(10) 0.57227(6) 0.0197(2) Uani 1 1 d . . .
C17 C 0.56914(8) 0.44521(11) 0.68332(7) 0.0231(2) Uani 1 1 d . . .
H17 H 0.5914 0.3788 0.6637 0.028 Uiso 1 1 calc R . .
C18 C 0.48496(9) 0.45692(14) 0.66020(8) 0.0314(3) Uani 1 1 d . . .
H18A H 0.4599 0.5160 0.6832 0.047 Uiso 1 1 calc R . .
H18B H 0.4567 0.3900 0.6684 0.047 Uiso 1 1 calc R . .
H18C H 0.4845 0.4721 0.6142 0.047 Uiso 1 1 calc R . .
C19 C 0.56967(10) 0.43138(14) 0.75642(8) 0.0326(3) Uani 1 1 d . . .
H19A H 0.6233 0.4234 0.7714 0.049 Uiso 1 1 calc R . .
H19B H 0.5398 0.3673 0.7680 0.049 Uiso 1 1 calc R . .
H19C H 0.5463 0.4947 0.7765 0.049 Uiso 1 1 calc R . .
C20 C 0.82045(7) 0.60833(10) 0.59194(6) 0.0201(2) Uani 1 1 d . . .
H20 H 0.8260 0.5350 0.5730 0.024 Uiso 1 1 calc R . .
C21 C 0.83905(9) 0.69116(12) 0.53987(7) 0.0269(3) Uani 1 1 d . . .
H21A H 0.7967 0.6930 0.5086 0.040 Uiso 1 1 calc R . .
H21B H 0.8874 0.6711 0.5184 0.040 Uiso 1 1 calc R . .
H21C H 0.8449 0.7622 0.5594 0.040 Uiso 1 1 calc R . .
C22 C 0.87950(9) 0.61912(13) 0.64681(7) 0.0289(3) Uani 1 1 d . . .
H22A H 0.8726 0.6887 0.6680 0.043 Uiso 1 1 calc R . .
H22B H 0.9322 0.6143 0.6296 0.043 Uiso 1 1 calc R . .
H22C H 0.8713 0.5613 0.6778 0.043 Uiso 1 1 calc R . .
C23 C 0.77506(9) 0.39119(11) 0.72181(6) 0.0230(2) Uani 1 1 d . . .
H23A H 0.7636 0.4673 0.7290 0.034 Uiso 1 1 calc R . .
H23B H 0.8311 0.3792 0.7257 0.034 Uiso 1 1 calc R . .
H23C H 0.7477 0.3477 0.7537 0.034 Uiso 1 1 calc R . .
C24 C 0.79188(8) 0.16396(11) 0.68155(6) 0.0232(2) Uani 1 1 d . . .
H24A H 0.7826 0.0910 0.6658 0.035 Uiso 1 1 calc R . .
H24B H 0.7693 0.1717 0.7243 0.035 Uiso 1 1 calc R . .
H24C H 0.8478 0.1774 0.6837 0.035 Uiso 1 1 calc R . .
C25 C 0.85411(8) 0.10146(11) 0.52020(7) 0.0260(3) Uani 1 1 d . . .
H25 H 0.8553 0.1755 0.5386 0.031 Uiso 1 1 calc R . .
C26 C 0.91365(9) 0.03246(14) 0.55638(9) 0.0350(3) Uani 1 1 d . . .
H26A H 0.8979 0.0257 0.6012 0.052 Uiso 1 1 calc R . .
H26B H 0.9648 0.0667 0.5542 0.052 Uiso 1 1 calc R . .
H26C H 0.9162 -0.0390 0.5369 0.052 Uiso 1 1 calc R . .
C27 C 0.87583(10) 0.10883(14) 0.44922(8) 0.0343(3) Uani 1 1 d . . .
H27A H 0.8737 0.0371 0.4300 0.051 Uiso 1 1 calc R . .
H27B H 0.9285 0.1378 0.4451 0.051 Uiso 1 1 calc R . .
H27C H 0.8392 0.1563 0.4272 0.051 Uiso 1 1 calc R . .
C28 C 0.57738(8) 0.12133(11) 0.61108(6) 0.0212(2) Uani 1 1 d . . .
H28 H 0.5866 0.2003 0.6068 0.025 Uiso 1 1 calc R . .
C29 C 0.58380(10) 0.09316(15) 0.68234(7) 0.0333(3) Uani 1 1 d . . .
H29A H 0.5735 0.0164 0.6883 0.050 Uiso 1 1 calc R . .
H29B H 0.5458 0.1351 0.7066 0.050 Uiso 1 1 calc R . .
H29C H 0.6362 0.1099 0.6976 0.050 Uiso 1 1 calc R . .
C30 C 0.49541(9) 0.09848(14) 0.58685(8) 0.0326(3) Uani 1 1 d . . .
H30A H 0.4930 0.1115 0.5407 0.049 Uiso 1 1 calc R . .
H30B H 0.4586 0.1458 0.6087 0.049 Uiso 1 1 calc R . .
H30C H 0.4820 0.0234 0.5956 0.049 Uiso 1 1 calc R . .
O31 O 0.69957(5) 0.26230(8) 0.44848(4) 0.02023(17) Uani 1 1 d . . .
C32 C 0.63938(8) 0.23153(11) 0.41754(6) 0.0232(2) Uani 1 1 d . . .
C33 C 0.56346(8) 0.26166(12) 0.43253(6) 0.0244(3) Uani 1 1 d . . .
H33 H 0.5234 0.2405 0.4040 0.029 Uiso 1 1 calc R . .
C34 C 0.54239(7) 0.32062(10) 0.48652(6) 0.0190(2) Uani 1 1 d . . .
O35 O 0.58981(5) 0.35312(7) 0.52990(4) 0.01759(16) Uani 1 1 d . . .
C36 C 0.65417(11) 0.15511(17) 0.36329(8) 0.0412(4) Uani 1 1 d . . .
H36A H 0.6999 0.1787 0.3393 0.062 Uiso 1 1 calc R . .
H36B H 0.6090 0.1538 0.3348 0.062 Uiso 1 1 calc R . .
H36C H 0.6633 0.0829 0.3804 0.062 Uiso 1 1 calc R . .
C37 C 0.45838(8) 0.34758(12) 0.49741(7) 0.0247(3) Uani 1 1 d . . .
H37A H 0.4426 0.3223 0.5398 0.037 Uiso 1 1 calc R . .
H37B H 0.4265 0.3124 0.4647 0.037 Uiso 1 1 calc R . .
H37C H 0.4513 0.4255 0.4948 0.037 Uiso 1 1 calc R . .
O41 O 0.69446(5) 0.48373(7) 0.47376(4) 0.01958(17) Uani 1 1 d . . .
C42 C 0.74572(8) 0.51815(11) 0.43390(6) 0.0219(2) Uani 1 1 d . . .
C43 C 0.82192(8) 0.48096(12) 0.42990(7) 0.0250(3) Uani 1 1 d . . .
H43 H 0.8536 0.5070 0.3962 0.030 Uiso 1 1 calc R . .
C44 C 0.85401(7) 0.40747(11) 0.47282(6) 0.0207(2) Uani 1 1 d . . .
O45 O 0.81546(5) 0.35738(7) 0.51604(4) 0.01863(17) Uani 1 1 d . . .
C46 C 0.71952(9) 0.60723(13) 0.39041(7) 0.0305(3) Uani 1 1 d . . .
H46A H 0.6798 0.5800 0.3610 0.046 Uiso 1 1 calc R . .
H46B H 0.7639 0.6339 0.3659 0.046 Uiso 1 1 calc R . .
H46C H 0.6978 0.6658 0.4160 0.046 Uiso 1 1 calc R . .
C47 C 0.93953(8) 0.38480(13) 0.47131(8) 0.0296(3) Uani 1 1 d . . .
H47A H 0.9589 0.3765 0.5151 0.044 Uiso 1 1 calc R . .
H47B H 0.9665 0.4446 0.4506 0.044 Uiso 1 1 calc R . .
H47C H 0.9490 0.3186 0.4473 0.044 Uiso 1 1 calc R . .
P100 P 1.02026(2) 0.31824(4) 0.67345(2) 0.03286(9) Uani 1 1 d . . .
F101 F 0.93397(8) 0.31938(19) 0.64338(8) 0.0878(6) Uani 1 1 d . . .
F102 F 1.01225(11) 0.19459(11) 0.68840(8) 0.0770(5) Uani 1 1 d . . .
F103 F 1.05645(8) 0.29222(14) 0.60527(6) 0.0631(4) Uani 1 1 d . . .
F104 F 1.02570(8) 0.44312(12) 0.65806(9) 0.0766(5) Uani 1 1 d . . .
F105 F 0.98251(7) 0.34588(9) 0.74155(6) 0.0473(3) Uani 1 1 d . . .
F106 F 1.10458(7) 0.32280(13) 0.70274(6) 0.0568(3) Uani 1 1 d . . .
O50 O 0.8117(2) 0.3650(3) 0.16243(14) 0.0717(9) Uani 0.632(2) 1 d PD A 1
C51 C 0.7329(3) 0.3928(4) 0.1730(2) 0.0694(11) Uani 0.632(2) 1 d PD A 1
H51A H 0.6984 0.3366 0.1552 0.083 Uiso 0.632(2) 1 calc PR A 1
H51B H 0.7208 0.4617 0.1517 0.083 Uiso 0.632(2) 1 calc PR A 1
C52 C 0.7210(4) 0.4024(6) 0.2410(3) 0.110(2) Uani 0.632(2) 1 d PD A 1
H52A H 0.6676 0.3813 0.2531 0.132 Uiso 0.632(2) 1 calc PR A 1
H52B H 0.7312 0.4764 0.2560 0.132 Uiso 0.632(2) 1 calc PR A 1
C53 C 0.7798(5) 0.3249(6) 0.2669(2) 0.134(4) Uani 0.632(2) 1 d PD A 1
H53A H 0.7607 0.2500 0.2645 0.161 Uiso 0.632(2) 1 calc PR A 1
H53B H 0.7932 0.3419 0.3118 0.161 Uiso 0.632(2) 1 calc PR A 1
C54 C 0.8482(5) 0.3419(9) 0.2233(3) 0.128(3) Uani 0.632(2) 1 d PD A 1
H54A H 0.8805 0.4030 0.2379 0.154 Uiso 0.632(2) 1 calc PR A 1
H54B H 0.8809 0.2767 0.2208 0.154 Uiso 0.632(2) 1 calc PR A 1
O50X O 0.7959(6) 0.4059(8) 0.2627(4) 0.0717(9) Uani 0.225(3) 1 d PD B 2
C51X C 0.8370(8) 0.3878(9) 0.2044(5) 0.0694(11) Uani 0.225(3) 1 d PD B 2
H51C H 0.8732 0.4481 0.1967 0.083 Uiso 0.225(3) 1 calc PR B 2
H51D H 0.7997 0.3851 0.1684 0.083 Uiso 0.225(3) 1 calc PR B 2
C52X C 0.8797(11) 0.2890(12) 0.2071(8) 0.110(2) Uani 0.225(3) 1 d PD B 2
H52C H 0.9360 0.3023 0.2118 0.132 Uiso 0.225(3) 1 calc PR B 2
H52D H 0.8705 0.2448 0.1685 0.132 Uiso 0.225(3) 1 calc PR B 2
C53X C 0.8471(11) 0.2365(9) 0.2654(6) 0.134(4) Uani 0.225(3) 1 d PD B 2
H53C H 0.8854 0.1874 0.2853 0.161 Uiso 0.225(3) 1 calc PR B 2
H53D H 0.7994 0.1958 0.2552 0.161 Uiso 0.225(3) 1 calc PR B 2
C54X C 0.8298(12) 0.3303(13) 0.3085(5) 0.128(3) Uani 0.225(3) 1 d PD B 2
H54C H 0.7925 0.3107 0.3425 0.154 Uiso 0.225(3) 1 calc PR B 2
H54D H 0.8776 0.3594 0.3282 0.154 Uiso 0.225(3) 1 calc PR B 2
O50Y O 0.8466(8) 0.2927(13) 0.1906(6) 0.0717(9) Uani 0.143(4) 1 d PD C 3
C51Y C 0.7798(10) 0.3598(14) 0.1943(9) 0.0694(11) Uani 0.143(4) 1 d PD C 3
H51E H 0.7326 0.3149 0.1976 0.083 Uiso 0.143(4) 1 calc PR C 3
H51F H 0.7757 0.4038 0.1550 0.083 Uiso 0.143(4) 1 calc PR C 3
C52Y C 0.7857(17) 0.4288(19) 0.2494(12) 0.110(2) Uani 0.143(4) 1 d PD C 3
H52E H 0.7343 0.4427 0.2687 0.132 Uiso 0.143(4) 1 calc PR C 3
H52F H 0.8109 0.4979 0.2387 0.132 Uiso 0.143(4) 1 calc PR C 3
C53Y C 0.8358(17) 0.361(2) 0.2920(7) 0.134(4) Uani 0.143(4) 1 d PD C 3
H53E H 0.8053 0.3034 0.3127 0.161 Uiso 0.143(4) 1 calc PR C 3
H53F H 0.8612 0.4051 0.3254 0.161 Uiso 0.143(4) 1 calc PR C 3
C54Y C 0.8944(11) 0.315(2) 0.2462(10) 0.128(3) Uani 0.143(4) 1 d PD C 3
H54E H 0.9355 0.3683 0.2362 0.154 Uiso 0.143(4) 1 calc PR C 3
H54F H 0.9185 0.2493 0.2634 0.154 Uiso 0.143(4) 1 calc PR C 3

loop_
_atom_site_aniso_label
_atom_site_aniso_U_11
_atom_site_aniso_U_22
_atom_site_aniso_U_33
_atom_site_aniso_U_23
_atom_site_aniso_U_13
_atom_site_aniso_U_12
Cr1 0.01411(9) 0.01599(9) 0.01382(8) 0.00013(6) -0.00001(6) 0.00073(6)
N1 0.0159(4) 0.0152(4) 0.0173(4) -0.0002(3) 0.0001(3) 0.0002(3)
C2 0.0164(5) 0.0167(5) 0.0174(5) 0.0011(4) -0.0005(4) 0.0003(4)
C3 0.0159(5) 0.0178(5) 0.0165(5) -0.0005(4) -0.0007(4) -0.0002(4)
N4 0.0149(4) 0.0155(4) 0.0166(4) -0.0006(3) 0.0006(3) 0.0001(3)
C5 0.0180(5) 0.0163(5) 0.0150(5) -0.0015(4) -0.0017(4) 0.0015(4)
C6 0.0176(5) 0.0204(5) 0.0176(5) -0.0027(4) -0.0016(4) 0.0015(4)
C7 0.0191(5) 0.0239(6) 0.0196(5) -0.0042(4) -0.0014(4) 0.0043(4)
C8 0.0245(6) 0.0192(5) 0.0191(5) -0.0035(4) -0.0048(4) 0.0049(4)
C9 0.0253(6) 0.0166(5) 0.0189(5) -0.0007(4) -0.0020(4) 0.0016(4)
C10 0.0199(5) 0.0168(5) 0.0164(5) -0.0005(4) -0.0014(4) 0.0003(4)
C11 0.0219(5) 0.0150(5) 0.0181(5) 0.0003(4) -0.0024(4) 0.0009(4)
C12 0.0255(6) 0.0174(5) 0.0219(5) -0.0003(4) -0.0005(5) 0.0034(4)
C13 0.0345(7) 0.0183(6) 0.0248(6) -0.0020(5) -0.0007(5) 0.0048(5)
C14 0.0384(8) 0.0172(6) 0.0268(6) -0.0022(5) -0.0052(6) -0.0009(5)
C15 0.0292(7) 0.0192(6) 0.0255(6) 0.0007(5) -0.0053(5) -0.0047(5)
C16 0.0229(6) 0.0181(5) 0.0181(5) 0.0020(4) -0.0038(4) -0.0015(4)
C17 0.0202(6) 0.0235(6) 0.0256(6) -0.0039(5) 0.0034(5) -0.0015(5)
C18 0.0218(6) 0.0411(8) 0.0312(7) -0.0039(6) 0.0010(5) -0.0057(6)
C19 0.0315(7) 0.0360(8) 0.0304(7) 0.0077(6) 0.0004(6) -0.0041(6)
C20 0.0210(5) 0.0177(5) 0.0216(5) 0.0003(4) 0.0020(4) -0.0002(4)
C21 0.0282(7) 0.0252(6) 0.0274(6) 0.0047(5) 0.0045(5) -0.0024(5)
C22 0.0223(6) 0.0363(8) 0.0282(7) 0.0027(6) -0.0012(5) 0.0018(5)
C23 0.0293(6) 0.0215(6) 0.0181(5) -0.0019(4) -0.0064(5) 0.0026(5)
C24 0.0282(6) 0.0187(5) 0.0226(6) 0.0020(4) -0.0072(5) 0.0027(5)
C25 0.0242(6) 0.0219(6) 0.0319(7) -0.0023(5) 0.0038(5) 0.0040(5)
C26 0.0269(7) 0.0375(8) 0.0405(8) -0.0015(7) 0.0004(6) 0.0098(6)
C27 0.0353(8) 0.0310(7) 0.0366(8) 0.0007(6) 0.0111(6) 0.0040(6)
C28 0.0201(6) 0.0222(6) 0.0214(5) 0.0018(4) -0.0006(4) -0.0020(4)
C29 0.0323(8) 0.0456(9) 0.0221(6) 0.0042(6) 0.0013(6) 0.0049(7)
C30 0.0222(6) 0.0404(8) 0.0351(8) -0.0012(6) -0.0034(6) -0.0044(6)
O31 0.0203(4) 0.0244(4) 0.0159(4) -0.0032(3) -0.0007(3) 0.0019(3)
C32 0.0257(6) 0.0273(6) 0.0167(5) -0.0028(5) -0.0022(5) 0.0006(5)
C33 0.0216(6) 0.0303(7) 0.0214(6) -0.0048(5) -0.0061(5) 0.0012(5)
C34 0.0183(5) 0.0200(5) 0.0185(5) 0.0025(4) -0.0017(4) -0.0005(4)
O35 0.0145(4) 0.0209(4) 0.0174(4) 0.0001(3) -0.0009(3) 0.0002(3)
C36 0.0361(8) 0.0581(11) 0.0295(7) -0.0222(8) -0.0025(6) 0.0057(8)
C37 0.0171(5) 0.0315(7) 0.0256(6) -0.0021(5) -0.0034(5) 0.0004(5)
O41 0.0183(4) 0.0208(4) 0.0196(4) 0.0048(3) 0.0016(3) 0.0013(3)
C42 0.0222(6) 0.0247(6) 0.0188(5) 0.0039(4) 0.0009(4) -0.0009(5)
C43 0.0215(6) 0.0298(7) 0.0237(6) 0.0059(5) 0.0051(5) -0.0004(5)
C44 0.0177(5) 0.0222(6) 0.0221(5) -0.0021(4) 0.0031(4) -0.0011(4)
O45 0.0148(4) 0.0212(4) 0.0199(4) 0.0006(3) 0.0012(3) 0.0005(3)
C46 0.0266(7) 0.0360(8) 0.0291(7) 0.0149(6) 0.0012(5) 0.0014(6)
C47 0.0177(6) 0.0320(7) 0.0391(8) 0.0041(6) 0.0047(5) 0.0003(5)
P100 0.02862(19) 0.0391(2) 0.03092(19) 0.00956(16) 0.00668(15) -0.00457(16)
F101 0.0342(7) 0.1633(19) 0.0657(10) 0.0155(11) -0.0031(6) -0.0217(9)
F102 0.1206(14) 0.0339(6) 0.0768(10) -0.0003(6) 0.0539(10) -0.0095(7)
F103 0.0592(8) 0.0971(11) 0.0330(6) 0.0008(6) 0.0159(5) -0.0163(8)
F104 0.0577(8) 0.0578(8) 0.1144(13) 0.0511(9) 0.0439(8) 0.0184(6)
F105 0.0529(7) 0.0431(6) 0.0460(6) 0.0024(5) 0.0238(5) -0.0022(5)
F106 0.0350(6) 0.0900(10) 0.0454(6) -0.0008(7) -0.0057(5) 0.0104(6)
O50 0.0729(19) 0.092(2) 0.0503(15) -0.0123(14) 0.0136(14) -0.0237(16)
C51 0.069(3) 0.055(2) 0.084(3) 0.004(2) 0.013(2) -0.0125(19)
C52 0.100(4) 0.115(5) 0.115(5) -0.043(4) 0.036(4) 0.009(4)
C53 0.232(10) 0.122(5) 0.049(2) 0.001(3) 0.005(4) -0.107(6)
C54 0.128(6) 0.188(8) 0.068(4) 0.024(4) 0.000(4) 0.024(6)
O50X 0.0729(19) 0.092(2) 0.0503(15) -0.0123(14) 0.0136(14) -0.0237(16)
C51X 0.069(3) 0.055(2) 0.084(3) 0.004(2) 0.013(2) -0.0125(19)
C52X 0.100(4) 0.115(5) 0.115(5) -0.043(4) 0.036(4) 0.009(4)
C53X 0.232(10) 0.122(5) 0.049(2) 0.001(3) 0.005(4) -0.107(6)
C54X 0.128(6) 0.188(8) 0.068(4) 0.024(4) 0.000(4) 0.024(6)
O50Y 0.0729(19) 0.092(2) 0.0503(15) -0.0123(14) 0.0136(14) -0.0237(16)
C51Y 0.069(3) 0.055(2) 0.084(3) 0.004(2) 0.013(2) -0.0125(19)
C52Y 0.100(4) 0.115(5) 0.115(5) -0.043(4) 0.036(4) 0.009(4)
C53Y 0.232(10) 0.122(5) 0.049(2) 0.001(3) 0.005(4) -0.107(6)
C54Y 0.128(6) 0.188(8) 0.068(4) 0.024(4) 0.000(4) 0.024(6)

loop_
_atom_type_symbol
_atom_type_description
_atom_type_scat_dispersion_real
_atom_type_scat_dispersion_imag
_atom_type_scat_source
C C 0.0033 0.0016 'International Tables Vol C Tables 4.2.6.8 and 6.1.1.4'
H H 0.0000 0.0000 'International Tables Vol C Tables 4.2.6.8 and 6.1.1.4'
N N 0.0061 0.0033 'International Tables Vol C Tables 4.2.6.8 and 6.1.1.4'
O O 0.0106 0.0060 'International Tables Vol C Tables 4.2.6.8 and 6.1.1.4'
F F 0.0171 0.0103 'International Tables Vol C Tables 4.2.6.8 and 6.1.1.4'
P P 0.1023 0.0942 'International Tables Vol C Tables 4.2.6.8 and 6.1.1.4'
Cr Cr 0.3209 0.6236 'International Tables Vol C Tables 4.2.6.8 and 6.1.1.4'

loop_
_geom_angle_atom_site_label_1
_geom_angle_atom_site_label_2
_geom_angle_atom_site_label_3
_geom_angle
_geom_angle_site_symmetry_1
_geom_angle_site_symmetry_3
_geom_angle_publ_flag
O41 Cr1 O31 92.89(4) . . ?
O41 Cr1 O45 90.39(4) . . ?
O31 Cr1 O45 88.70(4) . . ?
O41 Cr1 O35 87.83(4) . . ?
O31 Cr1 O35 91.47(4) . . ?
O45 Cr1 O35 178.22(4) . . ?
O41 Cr1 N1 173.30(4) . . ?
O31 Cr1 N1 91.37(4) . . ?
O45 Cr1 N1 84.53(4) . . ?
O35 Cr1 N1 97.24(4) . . ?
O41 Cr1 N4 98.85(4) . . ?
O31 Cr1 N4 167.64(4) . . ?
O45 Cr1 N4 87.39(4) . . ?
O35 Cr1 N4 92.81(4) . . ?
N1 Cr1 N4 76.60(4) . . ?
C2 N1 C11 121.80(10) . . ?
C2 N1 Cr1 114.51(8) . . ?
C11 N1 Cr1 123.09(8) . . ?
N1 C2 C24 125.44(11) . . ?
N1 C2 C3 114.64(11) . . ?
C24 C2 C3 119.83(11) . . ?
N4 C3 C23 125.85(11) . . ?
N4 C3 C2 115.62(11) . . ?
C23 C3 C2 118.39(11) . . ?
C3 N4 C5 120.59(10) . . ?
C3 N4 Cr1 114.06(8) . . ?
C5 N4 Cr1 125.35(8) . . ?
C10 C5 C6 122.46(11) . . ?
C10 C5 N4 120.17(10) . . ?
C6 C5 N4 117.32(10) . . ?
C7 C6 C5 117.45(12) . . ?
C7 C6 C17 118.88(11) . . ?
C5 C6 C17 123.65(11) . . ?
C8 C7 C6 121.30(12) . . ?
C7 C8 C9 120.04(12) . . ?
C8 C9 C10 121.32(12) . . ?
C9 C10 C5 117.35(11) . . ?
C9 C10 C20 119.71(11) . . ?
C5 C10 C20 122.82(11) . . ?
C12 C11 C16 122.71(12) . . ?
C12 C11 N1 120.85(11) . . ?
C16 C11 N1 116.29(11) . . ?
C13 C12 C11 117.07(13) . . ?
C13 C12 C25 119.09(12) . . ?
C11 C12 C25 123.82(12) . . ?
C14 C13 C12 121.49(13) . . ?
C13 C14 C15 120.16(13) . . ?
C14 C15 C16 121.08(13) . . ?
C15 C16 C11 117.43(12) . . ?
C15 C16 C28 120.73(12) . . ?
C11 C16 C28 121.80(11) . . ?
C6 C17 C18 111.89(12) . . ?
C6 C17 C19 110.98(12) . . ?
C18 C17 C19 109.14(12) . . ?
C10 C20 C21 112.97(11) . . ?
C10 C20 C22 109.78(11) . . ?
C21 C20 C22 109.39(12) . . ?
C12 C25 C27 111.23(13) . . ?
C12 C25 C26 110.57(12) . . ?
C27 C25 C26 110.26(12) . . ?
C16 C28 C30 112.85(12) . . ?
C16 C28 C29 111.10(11) . . ?
C30 C28 C29 110.18(12) . . ?
C32 O31 Cr1 127.42(8) . . ?
O31 C32 C33 124.36(12) . . ?
O31 C32 C36 115.65(13) . . ?
C33 C32 C36 119.95(13) . . ?
C34 C33 C32 124.59(12) . . ?
O35 C34 C33 124.81(12) . . ?
O35 C34 C37 115.73(11) . . ?
C33 C34 C37 119.45(12) . . ?
C34 O35 Cr1 125.91(8) . . ?
C42 O41 Cr1 125.22(9) . . ?
O41 C42 C43 125.07(12) . . ?
O41 C42 C46 115.54(12) . . ?
C43 C42 C46 119.37(12) . . ?
C42 C43 C44 123.45(12) . . ?
O45 C44 C43 124.50(12) . . ?
O45 C44 C47 115.62(12) . . ?
C43 C44 C47 119.86(12) . . ?
C44 O45 Cr1 125.97(9) . . ?
F106 P100 F102 92.24(10) . . ?
F106 P100 F103 89.62(7) . . ?
F102 P100 F103 90.77(8) . . ?
F106 P100 F104 89.36(9) . . ?
F102 P100 F104 178.34(10) . . ?
F103 P100 F104 89.69(9) . . ?
F106 P100 F105 91.27(7) . . ?
F102 P100 F105 89.87(7) . . ?
F103 P100 F105 178.89(9) . . ?
F104 P100 F105 89.65(8) . . ?
F106 P100 F101 177.43(11) . . ?
F102 P100 F101 90.28(12) . . ?
F103 P100 F101 90.85(9) . . ?
F104 P100 F101 88.12(11) . . ?
F105 P100 F101 88.24(8) . . ?
C51 O50 C54 109.0(4) . . ?
O50 C51 C52 108.2(5) . . ?
C51 C52 C53 101.8(4) . . ?
C52 C53 C54 102.7(5) . . ?
O50 C54 C53 102.7(6) . . ?
C51X O50X C54X 105.0(6) . . ?
O50X C51X C52X 110.9(6) . . ?
C51X C52X C53X 102.3(6) . . ?
C52X C53X C54X 102.9(7) . . ?
O50X C54X C53X 100.8(7) . . ?
C51Y O50Y C54Y 107.5(6) . . ?
O50Y C51Y C52Y 109.7(7) . . ?
C51Y C52Y C53Y 100.4(7) . . ?
C52Y C53Y C54Y 102.7(8) . . ?
O50Y C54Y C53Y 101.7(8) . . ?

loop_
_geom_bond_atom_site_label_1
_geom_bond_atom_site_label_2
_geom_bond_distance
_geom_bond_site_symmetry_2
_geom_bond_publ_flag
Cr1 O41 1.9382(9) . ?
Cr1 O31 1.9386(9) . ?
Cr1 O45 1.9482(9) . ?
Cr1 O35 1.9534(9) . ?
Cr1 N1 2.0988(10) . ?
Cr1 N4 2.1094(10) . ?
N1 C2 1.2887(16) . ?
N1 C11 1.4513(16) . ?
C2 C24 1.4954(17) . ?
C2 C3 1.5120(17) . ?
C3 N4 1.2901(16) . ?
C3 C23 1.4924(17) . ?
N4 C5 1.4559(15) . ?
C5 C10 1.4071(17) . ?
C5 C6 1.4128(17) . ?
C6 C7 1.3992(17) . ?
C6 C17 1.5232(19) . ?
C7 C8 1.3876(19) . ?
C8 C9 1.3899(18) . ?
C9 C10 1.4026(17) . ?
C10 C20 1.5203(18) . ?
C11 C12 1.4058(17) . ?
C11 C16 1.4086(18) . ?
C12 C13 1.4030(19) . ?
C12 C25 1.521(2) . ?
C13 C14 1.383(2) . ?
C14 C15 1.389(2) . ?
C15 C16 1.3989(18) . ?
C16 C28 1.5249(18) . ?
C17 C18 1.536(2) . ?
C17 C19 1.539(2) . ?
C20 C21 1.5344(19) . ?
C20 C22 1.539(2) . ?
C25 C27 1.534(2) . ?
C25 C26 1.537(2) . ?
C28 C30 1.527(2) . ?
C28 C29 1.535(2) . ?
O31 C32 1.2805(17) . ?
C32 C33 1.3976(19) . ?
C32 C36 1.503(2) . ?
C33 C34 1.3955(18) . ?
C34 O35 1.2856(16) . ?
C34 C37 1.5041(18) . ?
O41 C42 1.2890(15) . ?
C42 C43 1.3953(19) . ?
C42 C46 1.5037(19) . ?
C43 C44 1.3959(19) . ?
C44 O45 1.2844(15) . ?
C44 C47 1.5012(19) . ?
P100 F106 1.5774(13) . ?
P100 F102 1.5776(14) . ?
P100 F103 1.5907(12) . ?
P100 F104 1.5911(14) . ?
P100 F105 1.6043(12) . ?
P100 F101 1.6141(15) . ?
O50 C51 1.418(6) . ?
O50 C54 1.449(7) . ?
C51 C52 1.442(7) . ?
C52 C53 1.501(10) . ?
C53 C54 1.506(9) . ?
O50X C51X 1.429(7) . ?
O50X C54X 1.463(8) . ?
C51X C52X 1.436(9) . ?
C52X C53X 1.494(10) . ?
C53X C54X 1.505(10) . ?
O50Y C51Y 1.425(7) . ?
O50Y C54Y 1.452(9) . ?
C51Y C52Y 1.441(9) . ?
C52Y C53Y 1.501(10) . ?
C53Y C54Y 1.505(10) . ?
